data_4331641
loop_
_publ_author_name
'Dominik Lieb'
'Felix C. Friedel'
'Mirza Yawer'
'Achim Zahl'
'Marat M. Khusniyarov'
'Frank W. Heinemann'
'Ivana Ivanovi\'c-Burmazovi\'c'

_publ_contact_author
;
        Prof. Dr. I. Ivanovic-Burmazovic
        Department of Chemistry and Pharmacy
        Inorganic Chemistry
        Universit\"at Erlangen-N\"urnberg
        Egerlandstr. 1
        D-91058 Erlangen
        Bundesrepublik Deutschland
;
_publ_contact_author_email ivana.ivanovic@chemie.uni-erlangen.de
_publ_contact_author_fax '049 9131 852-7345'
_publ_contact_author_phone '049 9131 852-5428'
_publ_section_title
;
 Dinuclear Seven-Coordinate Mn(II) Complexes: Effect of
 Manganese(II)-Hydroxo Species on Water Exchange and Superoxide Dismutase
 Activity
;
_journal_name_full 'Inorganic Chemistry'
_journal_page_first 222
_journal_page_last 236
_journal_paper_doi 10.1021/ic301714d
_journal_volume 52
_journal_year 2013
_chemical_formula_moiety 'C18 H16 N2 O4'
_chemical_formula_sum 'C18 H16 N2 O4'
_chemical_formula_weight 324.33
_chemical_name_systematic
; 
 ? 
;
_space_group_IT_number 19
_symmetry_cell_setting orthorhombic
_symmetry_space_group_name_Hall 'P 2ac 2ab'
_symmetry_space_group_name_H-M 'P 21 21 21'
_atom_sites_solution_hydrogens geom
_atom_sites_solution_primary direct
_atom_sites_solution_secondary difmap
_audit_creation_method SHELXL-97
_cell_angle_alpha 90.00
_cell_angle_beta 90.00
_cell_angle_gamma 90.00
_cell_formula_units_Z 4
_cell_length_a 3.8912(4)
_cell_length_b 12.3171(13)
_cell_length_c 32.947(4)
_cell_measurement_reflns_used 2854
_cell_measurement_temperature 100(2)
_cell_measurement_theta_max 26.66
_cell_measurement_theta_min 2.47
_cell_volume 1579.1(3)
_computing_cell_refinement 'Bruker SAINT'
_computing_data_collection 'Bruker APEX2'
_computing_data_reduction 'Bruker SAINT'
_computing_molecular_graphics 'SHELXTL 6.12 (Bruker AXS, 2002)'
_computing_publication_material 'SHELXTL 6.12 (Bruker AXS, 2002)'
_computing_structure_refinement 'SHELXTL 6.12 (Bruker AXS, 2002)'
_computing_structure_solution 'SHELXTL 6.12 (Bruker AXS, 2002)'
_diffrn_ambient_temperature 100(2)
_diffrn_detector_area_resol_mean 83.33
_diffrn_measured_fraction_theta_full 0.999
_diffrn_measured_fraction_theta_max 0.997
_diffrn_measurement_device_type 'Bruker Kappa APEX II'
_diffrn_measurement_method '\f and \w scans'
_diffrn_radiation_monochromator 'Quazar focussing montel optics'
_diffrn_radiation_source 'ImuS micro-focus tube'
_diffrn_radiation_type MoK\a
_diffrn_radiation_wavelength 0.71073
_diffrn_reflns_av_R_equivalents 0.0488
_diffrn_reflns_av_sigmaI/netI 0.0372
_diffrn_reflns_limit_h_max 4
_diffrn_reflns_limit_h_min -4
_diffrn_reflns_limit_k_max 14
_diffrn_reflns_limit_k_min -15
_diffrn_reflns_limit_l_max 41
_diffrn_reflns_limit_l_min -42
_diffrn_reflns_number 9823
_diffrn_reflns_theta_full 25.00
_diffrn_reflns_theta_max 27.13
_diffrn_reflns_theta_min 1.77
_exptl_absorpt_coefficient_mu 0.098
_exptl_absorpt_correction_T_max 0.746
_exptl_absorpt_correction_T_min 0.585
_exptl_absorpt_correction_type multi-scan
_exptl_absorpt_process_details 'SADABS, Bruker-AXS, 2008'
_exptl_crystal_colour colorless
_exptl_crystal_density_diffrn 1.364
_exptl_crystal_description needle
_exptl_crystal_F_000 680
_exptl_crystal_size_max 0.41
_exptl_crystal_size_mid 0.10
_exptl_crystal_size_min 0.08
_refine_diff_density_max 0.267
_refine_diff_density_min -0.276
_refine_diff_density_rms 0.060
_refine_ls_extinction_method none
_refine_ls_goodness_of_fit_ref 1.076
_refine_ls_hydrogen_treatment constr
_refine_ls_matrix_type full
_refine_ls_number_parameters 221
_refine_ls_number_reflns 2085
_refine_ls_number_restraints 0
_refine_ls_restrained_S_all 1.076
_refine_ls_R_factor_all 0.0652
_refine_ls_R_factor_gt 0.0563
_refine_ls_shift/su_max 0.001
_refine_ls_shift/su_mean 0.000
_refine_ls_structure_factor_coef Fsqd
_refine_ls_weighting_details 'calc w=1/[\s^2^(Fo^2^)+(0.0670P)^2^+1.5020P] where P=(Fo^2^+2Fc^2^)/3'
_refine_ls_weighting_scheme calc
_refine_ls_wR_factor_gt 0.1436
_refine_ls_wR_factor_ref 0.1475
_reflns_number_gt 1814
_reflns_number_total 2085
_reflns_threshold_expression >2sigma(I)
_cod_data_source_file ic301714d_si_001_1.cif
_cod_data_source_block my1001
_cod_original_sg_symbol_Hall P2ac2ab
_cod_database_code 4331641

loop_
_symmetry_equiv_pos_as_xyz
'x, y, z'
'x+1/2, -y+1/2, -z'
'-x, y+1/2, -z+1/2'
'-x+1/2, -y, z+1/2'

loop_
_atom_site_label
_atom_site_type_symbol
_atom_site_fract_x
_atom_site_fract_y
_atom_site_fract_z
_atom_site_U_iso_or_equiv
_atom_site_adp_type
_atom_site_occupancy
_atom_site_symmetry_multiplicity
_atom_site_calc_flag
_atom_site_refinement_flags
O1 O 0.7819(9) -0.06833(18) 0.88719(7) 0.0310(7) Uani 1 1 d .
O2 O 0.0312(9) 0.3202(2) 0.76170(8) 0.0416(8) Uani 1 1 d .
O3 O 1.2536(9) 0.6218(2) 0.85726(7) 0.0360(7) Uani 1 1 d .
O4 O 0.5322(9) 0.35205(19) 1.02304(7) 0.0338(7) Uani 1 1 d .
N1 N 0.3918(9) 0.0992(2) 0.81390(8) 0.0251(7) Uani 1 1 d .
N2 N 0.9125(9) 0.5182(2) 0.94837(8) 0.0226(7) Uani 1 1 d .
C1 C 0.5459(11) 0.0757(3) 0.84918(9) 0.0220(7) Uani 1 1 d .
C2 C 0.6404(10) 0.1541(3) 0.87770(9) 0.0218(8) Uani 1 1 d .
H2B H 0.7410 0.1336 0.9028 0.026 Uiso 1 1 calc R
C3 C 0.5835(11) 0.2630(3) 0.86841(9) 0.0216(8) Uani 1 1 d .
C4 C 0.4261(11) 0.2874(3) 0.83151(10) 0.0246(8) Uani 1 1 d .
H4A H 0.3861 0.3608 0.8240 0.029 Uiso 1 1 calc R
C5 C 0.3282(11) 0.2038(3) 0.80580(10) 0.0263(8) Uani 1 1 d .
C6 C 0.6324(10) -0.0424(3) 0.85655(10) 0.0225(8) Uani 1 1 d .
C7 C 0.5282(12) -0.1230(3) 0.82436(11) 0.0289(9) Uani 1 1 d .
H7A H 0.5746 -0.1969 0.8340 0.043 Uiso 1 1 calc R
H7B H 0.6599 -0.1094 0.7995 0.043 Uiso 1 1 calc R
H7C H 0.2823 -0.1152 0.8186 0.043 Uiso 1 1 calc R
C8 C 0.1437(11) 0.2291(3) 0.76704(10) 0.0310(9) Uani 1 1 d .
C9 C 0.1009(14) 0.1402(4) 0.73655(11) 0.0421(11) Uani 1 1 d .
H9A H -0.0245 0.1680 0.7129 0.063 Uiso 1 1 calc R
H9B H -0.0285 0.0803 0.7488 0.063 Uiso 1 1 calc R
H9C H 0.3274 0.1141 0.7280 0.063 Uiso 1 1 calc R
C10 C 0.9649(10) 0.5234(3) 0.90816(10) 0.0230(8) Uani 1 1 d .
C11 C 0.8514(11) 0.4433(3) 0.88136(10) 0.0253(8) Uani 1 1 d .
H11A H 0.8828 0.4519 0.8529 0.030 Uiso 1 1 calc R
C12 C 0.6923(11) 0.3510(2) 0.89650(10) 0.0231(8) Uani 1 1 d .
C13 C 0.6443(10) 0.3438(3) 0.93834(10) 0.0213(7) Uani 1 1 d .
H13A H 0.5427 0.2811 0.9500 0.026 Uiso 1 1 calc R
C14 C 0.7477(11) 0.4302(2) 0.96270(10) 0.0215(7) Uani 1 1 d .
C15 C 1.1608(11) 0.6199(3) 0.89219(10) 0.0263(8) Uani 1 1 d .
C16 C 1.2354(12) 0.7110(3) 0.92118(12) 0.0315(9) Uani 1 1 d .
H16A H 1.3713 0.7669 0.9074 0.047 Uiso 1 1 calc R
H16B H 1.3648 0.6829 0.9444 0.047 Uiso 1 1 calc R
H16C H 1.0186 0.7426 0.9307 0.047 Uiso 1 1 calc R
C17 C 0.6792(10) 0.4286(3) 1.00756(10) 0.0239(8) Uani 1 1 d .
C18 C 0.7867(12) 0.5263(3) 1.03169(10) 0.0285(9) Uani 1 1 d .
H18A H 0.6710 0.5254 1.0581 0.043 Uiso 1 1 calc R
H18B H 0.7231 0.5924 1.0170 0.043 Uiso 1 1 calc R
H18C H 1.0362 0.5248 1.0358 0.043 Uiso 1 1 calc R

loop_
_atom_site_aniso_label
_atom_site_aniso_U_11
_atom_site_aniso_U_22
_atom_site_aniso_U_33
_atom_site_aniso_U_23
_atom_site_aniso_U_13
_atom_site_aniso_U_12
O1 0.0467(19) 0.0177(11) 0.0287(12) -0.0011(9) -0.0040(13) 0.0026(14)
O2 0.042(2) 0.0505(17) 0.0324(14) 0.0130(13) -0.0019(15) 0.0102(17)
O3 0.0426(18) 0.0298(13) 0.0357(14) 0.0108(11) 0.0019(14) -0.0091(15)
O4 0.050(2) 0.0219(11) 0.0293(12) 0.0000(10) 0.0090(13) -0.0062(14)
N1 0.0270(19) 0.0260(14) 0.0223(13) 0.0000(11) 0.0029(13) 0.0002(14)
N2 0.0217(18) 0.0157(12) 0.0304(14) 0.0021(10) 0.0016(13) 0.0023(13)
C1 0.021(2) 0.0212(15) 0.0235(15) -0.0009(12) 0.0020(15) -0.0033(15)
C2 0.023(2) 0.0211(15) 0.0208(15) 0.0006(12) -0.0001(15) 0.0000(15)
C3 0.023(2) 0.0216(15) 0.0204(15) -0.0002(12) 0.0014(15) -0.0004(16)
C4 0.028(2) 0.0202(15) 0.0259(16) 0.0045(12) 0.0020(16) 0.0037(16)
C5 0.029(2) 0.0292(17) 0.0207(15) 0.0030(13) 0.0028(16) 0.0007(17)
C6 0.023(2) 0.0200(15) 0.0250(16) -0.0040(12) 0.0021(16) -0.0017(15)
C7 0.031(2) 0.0210(16) 0.0343(19) -0.0090(14) -0.0005(18) -0.0050(17)
C8 0.023(2) 0.044(2) 0.0259(17) 0.0068(15) -0.0008(16) -0.0018(19)
C9 0.044(3) 0.058(3) 0.0249(18) 0.0023(17) -0.007(2) -0.004(3)
C10 0.023(2) 0.0164(14) 0.0301(17) 0.0045(12) 0.0008(16) 0.0028(15)
C11 0.031(2) 0.0187(15) 0.0260(15) 0.0039(12) 0.0056(16) 0.0048(16)
C12 0.026(2) 0.0144(14) 0.0290(16) 0.0025(12) 0.0004(16) 0.0035(15)
C13 0.019(2) 0.0165(14) 0.0281(16) 0.0024(12) -0.0001(14) 0.0042(14)
C14 0.0208(19) 0.0153(14) 0.0284(16) 0.0023(12) 0.0003(15) 0.0035(15)
C15 0.026(2) 0.0201(15) 0.0330(18) 0.0097(13) -0.0044(16) 0.0007(16)
C16 0.031(2) 0.0173(15) 0.046(2) 0.0032(14) 0.0019(19) -0.0051(17)
C17 0.025(2) 0.0178(15) 0.0294(16) 0.0008(13) 0.0000(16) 0.0036(16)
C18 0.031(2) 0.0254(16) 0.0293(17) -0.0059(14) 0.0019(17) -0.0038(18)

loop_
_atom_type_symbol
_atom_type_description
_atom_type_scat_dispersion_real
_atom_type_scat_dispersion_imag
_atom_type_scat_source
C C 0.0033 0.0000 'International Tables Vol C Tables 4.2.6.8 and 6.1.1.4'
H H 0.0000 0.0000 'International Tables Vol C Tables 4.2.6.8 and 6.1.1.4'
N N 0.0061 0.0000 'International Tables Vol C Tables 4.2.6.8 and 6.1.1.4'
O O 0.0106 0.0000 'International Tables Vol C Tables 4.2.6.8 and 6.1.1.4'

loop_
_geom_angle_atom_site_label_1
_geom_angle_atom_site_label_2
_geom_angle_atom_site_label_3
_geom_angle
C5 N1 C1 117.7(3)
C10 N2 C14 117.2(3)
N1 C1 C2 123.5(3)
N1 C1 C6 116.5(3)
C2 C1 C6 119.9(3)
C3 C2 C1 118.4(3)
C3 C2 H2B 120.8
C1 C2 H2B 120.8
C4 C3 C2 117.9(3)
C4 C3 C12 120.8(3)
C2 C3 C12 121.3(3)
C5 C4 C3 119.6(3)
C5 C4 H4A 120.2
C3 C4 H4A 120.2
N1 C5 C4 122.8(3)
N1 C5 C8 117.3(3)
C4 C5 C8 119.9(3)
O1 C6 C7 122.9(3)
O1 C6 C1 119.7(3)
C7 C6 C1 117.4(3)
C6 C7 H7A 109.5
C6 C7 H7B 109.5
H7A C7 H7B 109.5
C6 C7 H7C 109.5
H7A C7 H7C 109.5
H7B C7 H7C 109.5
O2 C8 C9 122.5(4)
O2 C8 C5 119.2(3)
C9 C8 C5 118.3(3)
C8 C9 H9A 109.5
C8 C9 H9B 109.5
H9A C9 H9B 109.5
C8 C9 H9C 109.5
H9A C9 H9C 109.5
H9B C9 H9C 109.5
N2 C10 C11 122.9(3)
N2 C10 C15 117.3(3)
C11 C10 C15 119.8(3)
C12 C11 C10 119.5(3)
C12 C11 H11A 120.2
C10 C11 H11A 120.2
C11 C12 C13 117.9(3)
C11 C12 C3 120.0(3)
C13 C12 C3 122.1(3)
C14 C13 C12 118.9(3)
C14 C13 H13A 120.6
C12 C13 H13A 120.6
N2 C14 C13 123.5(3)
N2 C14 C17 116.2(3)
C13 C14 C17 120.4(3)
O3 C15 C16 122.3(3)
O3 C15 C10 120.0(3)
C16 C15 C10 117.7(3)
C15 C16 H16A 109.5
C15 C16 H16B 109.5
H16A C16 H16B 109.5
C15 C16 H16C 109.5
H16A C16 H16C 109.5
H16B C16 H16C 109.5
O4 C17 C18 122.1(3)
O4 C17 C14 120.5(3)
C18 C17 C14 117.4(3)
C17 C18 H18A 109.5
C17 C18 H18B 109.5
H18A C18 H18B 109.5
C17 C18 H18C 109.5
H18A C18 H18C 109.5
H18B C18 H18C 109.5

loop_
_geom_bond_atom_site_label_1
_geom_bond_atom_site_label_2
_geom_bond_distance
O1 C6 1.208(4)
O2 C8 1.217(5)
O3 C15 1.206(4)
O4 C17 1.215(4)
N1 C5 1.339(4)
N1 C1 1.340(4)
N2 C10 1.342(4)
N2 C14 1.345(4)
C1 C2 1.396(4)
C1 C6 1.513(5)
C2 C3 1.395(5)
C2 H2B 0.9500
C3 C4 1.394(5)
C3 C12 1.486(5)
C4 C5 1.386(5)
C4 H4A 0.9500
C5 C8 1.498(5)
C6 C7 1.508(4)
C7 H7A 0.9800
C7 H7B 0.9800
C7 H7C 0.9800
C8 C9 1.496(5)
C9 H9A 0.9800
C9 H9B 0.9800
C9 H9C 0.9800
C10 C11 1.396(5)
C10 C15 1.508(5)
C11 C12 1.387(5)
C11 H11A 0.9500
C12 C13 1.394(5)
C13 C14 1.392(5)
C13 H13A 0.9500
C14 C17 1.502(5)
C15 C16 1.501(5)
C16 H16A 0.9800
C16 H16B 0.9800
C16 H16C 0.9800
C17 C18 1.502(5)
C18 H18A 0.9800
C18 H18B 0.9800
C18 H18C 0.9800

loop_
_geom_torsion_atom_site_label_1
_geom_torsion_atom_site_label_2
_geom_torsion_atom_site_label_3
_geom_torsion_atom_site_label_4
_geom_torsion
C5 N1 C1 C2 0.4(6)
C5 N1 C1 C6 -176.8(4)
N1 C1 C2 C3 -2.5(6)
C6 C1 C2 C3 174.5(4)
C1 C2 C3 C4 1.8(6)
C1 C2 C3 C12 -177.2(4)
C2 C3 C4 C5 0.8(6)
C12 C3 C4 C5 179.8(4)
C1 N1 C5 C4 2.5(6)
C1 N1 C5 C8 -177.7(3)
C3 C4 C5 N1 -3.1(6)
C3 C4 C5 C8 177.1(4)
N1 C1 C6 O1 177.5(4)
C2 C1 C6 O1 0.2(6)
N1 C1 C6 C7 -1.9(5)
C2 C1 C6 C7 -179.1(4)
N1 C5 C8 O2 168.0(4)
C4 C5 C8 O2 -12.2(6)
N1 C5 C8 C9 -11.1(6)
C4 C5 C8 C9 168.7(4)
C14 N2 C10 C11 1.2(6)
C14 N2 C10 C15 -177.8(3)
N2 C10 C11 C12 -3.4(6)
C15 C10 C11 C12 175.6(4)
C10 C11 C12 C13 1.7(6)
C10 C11 C12 C3 -177.4(4)
C4 C3 C12 C11 -42.4(6)
C2 C3 C12 C11 136.5(4)
C4 C3 C12 C13 138.5(4)
C2 C3 C12 C13 -42.6(6)
C11 C12 C13 C14 1.9(6)
C3 C12 C13 C14 -179.0(4)
C10 N2 C14 C13 2.8(6)
C10 N2 C14 C17 -177.6(3)
C12 C13 C14 N2 -4.4(6)
C12 C13 C14 C17 176.0(4)
N2 C10 C15 O3 170.5(4)
C11 C10 C15 O3 -8.6(6)
N2 C10 C15 C16 -9.1(5)
C11 C10 C15 C16 171.8(4)
N2 C14 C17 O4 -179.9(4)
C13 C14 C17 O4 -0.2(6)
N2 C14 C17 C18 2.5(5)
C13 C14 C17 C18 -177.9(4)
